data_2236607
loop_
_publ_author_name
'Montiel-Smith, Sara'
'Bern\`es, Sylvain'
'Sandoval-Ram\'irez, Jes\'us'
'Meza-Reyes, Socorro'
'Dubois, Jo\"elle'

_publ_section_title
;
 3-<i>tert</i>-Butyl 5-methyl
 (2<i>R</i>,4<i>S</i>,5<i>R</i>)-2-(4-methoxyphenyl)-4-(3-nitrophenyl)-1,3-oxazolidine-3,5-dicarboxylate
;
_journal_coeditor_code RZ5008
_journal_issue 11
_journal_name_full 'Acta Crystallographica Section E'
_journal_page_first o3146
_journal_page_last o3147
_journal_paper_doi 10.1107/S160053681204192X
_journal_volume 68
_journal_year 2012
_chemical_formula_iupac 'C23 H26 N2 O8'
_chemical_formula_moiety 'C23 H26 N2 O8'
_chemical_formula_sum 'C23 H26 N2 O8'
_chemical_formula_weight 458.46
_chemical_melting_point_gt 388
_chemical_melting_point_lt 391
_chemical_name_systematic
;
3-<i>tert</i>-Butyl 5-methyl (2<i>R</i>,4<i>S</i>,5<i>R</i>)-
2-(4-methoxyphenyl)-4-(3-nitrophenyl)-1,3-oxazolidine-3,5-dicarboxylate
;
_space_group_IT_number 4
_symmetry_cell_setting monoclinic
_symmetry_space_group_name_Hall 'P 2yb'
_symmetry_space_group_name_H-M 'P 1 21 1'
_atom_sites_solution_hydrogens geom
_atom_sites_solution_primary direct
_atom_sites_solution_secondary difmap
_audit_creation_method SHELXL97
_cell_angle_alpha 90.00
_cell_angle_beta 95.591(4)
_cell_angle_gamma 90.00
_cell_formula_units_Z 2
_cell_length_a 10.3830(10)
_cell_length_b 6.0303(6)
_cell_length_c 18.7366(17)
_cell_measurement_reflns_used 58
_cell_measurement_temperature 298.0(10)
_cell_measurement_theta_max 11.90
_cell_measurement_theta_min 3.91
_cell_volume 1167.57(19)
_computing_cell_refinement 'XSCANS (Siemens, 1996)'
_computing_data_collection 'XSCANS (Siemens, 1996)'
_computing_data_reduction 'XSCANS (Siemens, 1996)'
_computing_molecular_graphics '<i>Mercury</i> (Macrae <i>et al.</i>, 2008)'
_computing_publication_material 'SHELXL97 (Sheldrick, 2008)'
_computing_structure_refinement 'SHELXL97 (Sheldrick, 2008)'
_computing_structure_solution 'SHELXS97 (Sheldrick, 2008)'
_diffrn_ambient_temperature 298.0(10)
_diffrn_measured_fraction_theta_full 1.000
_diffrn_measured_fraction_theta_max 1.000
_diffrn_measurement_device_type 'Siemens P4'
_diffrn_measurement_method '\w scans'
_diffrn_radiation_monochromator graphite
_diffrn_radiation_source 'fine-focus sealed tube'
_diffrn_radiation_type MoK\a
_diffrn_radiation_wavelength 0.71073
_diffrn_reflns_av_R_equivalents 0.0244
_diffrn_reflns_av_sigmaI/netI 0.0451
_diffrn_reflns_limit_h_max 1
_diffrn_reflns_limit_h_min -12
_diffrn_reflns_limit_k_max 1
_diffrn_reflns_limit_k_min -7
_diffrn_reflns_limit_l_max 22
_diffrn_reflns_limit_l_min -22
_diffrn_reflns_number 3169
_diffrn_reflns_theta_full 24.99
_diffrn_reflns_theta_max 24.99
_diffrn_reflns_theta_min 1.97
_diffrn_standards_decay_% 0.5
_diffrn_standards_interval_count 97
_diffrn_standards_number 3
_exptl_absorpt_coefficient_mu 0.099
_exptl_absorpt_correction_type none
_exptl_crystal_colour colourless
_exptl_crystal_density_diffrn 1.304
_exptl_crystal_density_method 'not measured'
_exptl_crystal_description block
_exptl_crystal_F_000 484
_exptl_crystal_size_max 0.60
_exptl_crystal_size_mid 0.16
_exptl_crystal_size_min 0.16
_refine_diff_density_max 0.121
_refine_diff_density_min -0.127
_refine_ls_extinction_coef 0.017(3)
_refine_ls_extinction_expression Fc^*^=kFc[1+0.001xFc^2^\l^3^/sin(2\q)]^-1/4^
_refine_ls_extinction_method SHELXL97
_refine_ls_goodness_of_fit_ref 1.023
_refine_ls_hydrogen_treatment constr
_refine_ls_matrix_type full
_refine_ls_number_constraints 0
_refine_ls_number_parameters 304
_refine_ls_number_reflns 2275
_refine_ls_number_restraints 1
_refine_ls_restrained_S_all 1.022
_refine_ls_R_factor_all 0.0661
_refine_ls_R_factor_gt 0.0386
_refine_ls_shift/su_max 0.000
_refine_ls_shift/su_mean 0.000
_refine_ls_structure_factor_coef Fsqd
_refine_ls_weighting_details 'calc w=1/[\s^2^(Fo^2^)+(0.0467P)^2^] where P=(Fo^2^+2Fc^2^)/3'
_refine_ls_weighting_scheme calc
_refine_ls_wR_factor_gt 0.0827
_refine_ls_wR_factor_ref 0.0953
_reflns_number_gt 1628
_reflns_number_total 2275
_reflns_threshold_expression I>2\s(I)
_cod_data_source_file rz5008.cif
_cod_data_source_block I
_cod_original_sg_symbol_H-M 'P 21'
_cod_database_code 2236607
_cod_database_fobs_code 2236607

loop_
_symmetry_equiv_pos_as_xyz
'x, y, z'
'-x, y+1/2, -z'

loop_
_atom_site_type_symbol
_atom_site_label
_atom_site_fract_x
_atom_site_fract_y
_atom_site_fract_z
_atom_site_U_iso_or_equiv
_atom_site_adp_type
_atom_site_calc_flag
_atom_site_refinement_flags
_atom_site_occupancy
_atom_site_symmetry_multiplicity
O O1 0.7821(2) 0.5989(4) 0.18897(11) 0.0582(7) Uani d . 1 1
C C2 0.8184(3) 0.5427(6) 0.26275(16) 0.0467(8) Uani d . 1 1
H H2A 0.7769 0.6446 0.2942 0.056 Uiso calc R 1 1
N N3 0.7630(3) 0.3207(5) 0.26723(13) 0.0474(7) Uani d . 1 1
C C4 0.7412(3) 0.2150(6) 0.19661(14) 0.0457(8) Uani d . 1 1
H H4A 0.7970 0.0844 0.1947 0.055 Uiso calc R 1 1
C C5 0.7866(3) 0.3983(7) 0.14856(17) 0.0543(9) Uani d . 1 1
H H5A 0.7241 0.4104 0.1061 0.065 Uiso calc R 1 1
C C6 0.9643(3) 0.5490(5) 0.28030(15) 0.0440(8) Uani d . 1 1
C C7 1.0343(3) 0.3772(6) 0.31379(17) 0.0508(9) Uani d . 1 1
H H7A 0.9914 0.2492 0.3258 0.061 Uiso calc R 1 1
C C8 1.1675(3) 0.3915(7) 0.32989(17) 0.0549(9) Uani d . 1 1
H H8A 1.2129 0.2732 0.3520 0.066 Uiso calc R 1 1
C C9 1.2322(3) 0.5807(7) 0.31311(16) 0.0519(9) Uani d . 1 1
C C10 1.1655(4) 0.7536(7) 0.27930(19) 0.0628(10) Uani d . 1 1
H H10A 1.2090 0.8805 0.2668 0.075 Uiso calc R 1 1
C C11 1.0321(4) 0.7370(6) 0.26391(19) 0.0603(10) Uani d . 1 1
H H11A 0.9870 0.8558 0.2419 0.072 Uiso calc R 1 1
O O12 1.3643(2) 0.5782(5) 0.33188(12) 0.0708(8) Uani d . 1 1
C C13 1.4373(4) 0.7685(8) 0.3159(2) 0.0840(14) Uani d . 1 1
H H13A 1.5271 0.7437 0.3311 0.126 Uiso calc R 1 1
H H13B 1.4071 0.8949 0.3406 0.126 Uiso calc R 1 1
H H13C 1.4269 0.7953 0.2651 0.126 Uiso calc R 1 1
C C14 0.7368(3) 0.2149(6) 0.32801(17) 0.0446(8) Uani d . 1 1
O O15 0.7056(2) 0.0214(4) 0.32967(12) 0.0564(6) Uani d . 1 1
O O16 0.7505(2) 0.3553(4) 0.38389(10) 0.0502(6) Uani d . 1 1
C C17 0.7426(3) 0.2749(6) 0.45810(16) 0.0556(10) Uani d . 1 1
C C18 0.7608(4) 0.4849(8) 0.5014(2) 0.0852(14) Uani d . 1 1
H H18A 0.6974 0.5923 0.4834 0.128 Uiso calc R 1 1
H H18B 0.8460 0.5428 0.4975 0.128 Uiso calc R 1 1
H H18C 0.7506 0.4536 0.5507 0.128 Uiso calc R 1 1
C C19 0.6121(4) 0.1736(10) 0.4654(2) 0.0896(16) Uani d . 1 1
H H19A 0.5457 0.2681 0.4428 0.134 Uiso calc R 1 1
H H19B 0.6000 0.1575 0.5152 0.134 Uiso calc R 1 1
H H19C 0.6072 0.0307 0.4427 0.134 Uiso calc R 1 1
C C20 0.8534(4) 0.1162(10) 0.4763(2) 0.0901(14) Uani d . 1 1
H H20A 0.8410 -0.0143 0.4471 0.135 Uiso calc R 1 1
H H20B 0.8566 0.0757 0.5260 0.135 Uiso calc R 1 1
H H20C 0.9333 0.1864 0.4674 0.135 Uiso calc R 1 1
C C21 0.6011(3) 0.1515(6) 0.17565(15) 0.0439(8) Uani d . 1 1
C C22 0.4983(3) 0.2716(7) 0.19742(18) 0.0613(10) Uani d . 1 1
H H22A 0.5140 0.3881 0.2296 0.074 Uiso calc R 1 1
C C23 0.3719(3) 0.2199(8) 0.17162(19) 0.0719(12) Uani d . 1 1
H H23A 0.3036 0.3021 0.1866 0.086 Uiso calc R 1 1
C C24 0.3470(3) 0.0468(8) 0.12382(18) 0.0637(11) Uani d . 1 1
H H24A 0.2627 0.0117 0.1060 0.076 Uiso calc R 1 1
C C25 0.4499(3) -0.0711(7) 0.10355(15) 0.0494(9) Uani d . 1 1
C C26 0.5756(3) -0.0233(6) 0.12914(15) 0.0465(9) Uani d . 1 1
H H26A 0.6432 -0.1089 0.1150 0.056 Uiso calc R 1 1
N N27 0.4263(3) -0.2579(6) 0.05319(14) 0.0626(9) Uani d . 1 1
O O28 0.3196(3) -0.2710(6) 0.01928(13) 0.0901(11) Uani d . 1 1
O O29 0.5151(3) -0.3873(6) 0.04674(14) 0.0893(9) Uani d . 1 1
C C30 0.9204(4) 0.3588(8) 0.12370(18) 0.0605(11) Uani d . 1 1
O O31 0.9865(3) 0.1999(6) 0.13651(16) 0.0899(10) Uani d . 1 1
O O32 0.9520(3) 0.5284(7) 0.08509(16) 0.1015(11) Uani d . 1 1
C C33 1.0810(4) 0.5279(14) 0.0607(3) 0.137(3) Uani d . 1 1
H H33A 1.0921 0.6582 0.0326 0.206 Uiso calc R 1 1
H H33B 1.0913 0.3983 0.0321 0.206 Uiso calc R 1 1
H H33C 1.1446 0.5267 0.1015 0.206 Uiso calc R 1 1

loop_
_atom_site_aniso_label
_atom_site_aniso_U_11
_atom_site_aniso_U_22
_atom_site_aniso_U_33
_atom_site_aniso_U_12
_atom_site_aniso_U_13
_atom_site_aniso_U_23
O1 0.0616(14) 0.0538(16) 0.0564(13) -0.0020(14) -0.0088(11) 0.0128(14)
C2 0.0548(19) 0.042(2) 0.0421(17) -0.0031(18) -0.0010(14) 0.0022(17)
N3 0.0571(17) 0.0470(17) 0.0376(14) -0.0109(15) 0.0019(12) 0.0019(14)
C4 0.0458(18) 0.052(2) 0.0385(16) -0.0010(18) -0.0007(13) -0.0027(17)
C5 0.054(2) 0.063(3) 0.0437(17) -0.008(2) -0.0041(15) 0.005(2)
C6 0.0543(18) 0.036(2) 0.0411(16) -0.0041(18) 0.0005(15) 0.0003(16)
C7 0.053(2) 0.046(2) 0.0542(19) -0.0040(19) 0.0073(16) 0.0064(18)
C8 0.057(2) 0.054(2) 0.054(2) 0.004(2) 0.0032(16) 0.0095(19)
C9 0.051(2) 0.066(3) 0.0385(16) -0.007(2) 0.0045(15) -0.0062(19)
C10 0.067(2) 0.051(2) 0.069(2) -0.016(2) 0.0007(18) 0.006(2)
C11 0.063(2) 0.042(2) 0.073(2) -0.004(2) -0.0075(18) 0.005(2)
O12 0.0519(15) 0.085(2) 0.0746(15) -0.0143(17) 0.0006(12) 0.0006(17)
C13 0.062(2) 0.091(4) 0.100(3) -0.033(3) 0.014(2) -0.018(3)
C14 0.0409(18) 0.047(2) 0.045(2) -0.0020(19) 0.0015(14) -0.0019(19)
O15 0.0693(15) 0.0461(16) 0.0547(14) -0.0124(14) 0.0099(11) -0.0018(12)
O16 0.0613(14) 0.0495(14) 0.0393(11) -0.0080(13) 0.0026(10) -0.0022(11)
C17 0.065(2) 0.064(3) 0.0383(17) -0.011(2) 0.0088(16) 0.0024(19)
C18 0.108(3) 0.092(4) 0.055(2) -0.026(3) 0.006(2) -0.017(2)
C19 0.091(3) 0.113(4) 0.071(2) -0.035(3) 0.038(2) -0.016(3)
C20 0.104(3) 0.103(4) 0.061(2) 0.011(3) -0.006(2) 0.022(3)
C21 0.0427(18) 0.049(2) 0.0398(15) -0.0022(17) 0.0029(14) 0.0001(17)
C22 0.055(2) 0.070(3) 0.059(2) 0.005(2) 0.0047(17) -0.012(2)
C23 0.049(2) 0.096(3) 0.072(2) 0.014(2) 0.0076(18) -0.011(3)
C24 0.045(2) 0.096(3) 0.0491(18) -0.007(2) 0.0001(16) -0.004(2)
C25 0.052(2) 0.063(2) 0.0326(15) -0.0074(19) 0.0009(14) -0.0010(17)
C26 0.047(2) 0.054(2) 0.0382(16) -0.0030(17) 0.0044(14) 0.0000(17)
N27 0.068(2) 0.080(3) 0.0386(15) -0.023(2) -0.0005(15) -0.0020(18)
O28 0.0673(17) 0.139(3) 0.0621(15) -0.040(2) -0.0047(13) -0.0214(19)
O29 0.105(2) 0.087(2) 0.0720(17) 0.006(2) -0.0127(16) -0.0255(19)
C30 0.061(3) 0.077(3) 0.0432(19) -0.016(3) 0.0004(17) 0.007(2)
O31 0.079(2) 0.099(3) 0.098(2) 0.005(2) 0.0398(16) 0.007(2)
O32 0.0703(18) 0.138(3) 0.0973(19) -0.023(2) 0.0104(15) 0.049(2)
C33 0.066(3) 0.223(8) 0.127(4) -0.030(4) 0.031(3) 0.062(5)

loop_
_atom_type_symbol
_atom_type_description
_atom_type_scat_dispersion_real
_atom_type_scat_dispersion_imag
_atom_type_scat_source
C C 0.0033 0.0016 'International Tables Vol C Tables 4.2.6.8 and 6.1.1.4'
H H 0.0000 0.0000 'International Tables Vol C Tables 4.2.6.8 and 6.1.1.4'
N N 0.0061 0.0033 'International Tables Vol C Tables 4.2.6.8 and 6.1.1.4'
O O 0.0106 0.0060 'International Tables Vol C Tables 4.2.6.8 and 6.1.1.4'

loop_
_geom_angle_atom_site_label_1
_geom_angle_atom_site_label_2
_geom_angle_atom_site_label_3
_geom_angle
C5 O1 C2 106.9(2)
O1 C2 N3 101.7(2)
O1 C2 C6 111.4(2)
N3 C2 C6 113.6(3)
O1 C2 H2A 110.0
N3 C2 H2A 110.0
C6 C2 H2A 110.0
C14 N3 C2 126.3(3)
C14 N3 C4 121.8(3)
C2 N3 C4 111.9(3)
N3 C4 C21 113.8(2)
N3 C4 C5 100.8(3)
C21 C4 C5 111.9(2)
N3 C4 H4A 110.0
C21 C4 H4A 110.0
C5 C4 H4A 110.0
O1 C5 C30 111.8(3)
O1 C5 C4 105.8(2)
C30 C5 C4 114.1(3)
O1 C5 H5A 108.3
C30 C5 H5A 108.3
C4 C5 H5A 108.3
C7 C6 C11 117.3(3)
C7 C6 C2 123.3(3)
C11 C6 C2 119.4(3)
C6 C7 C8 121.4(3)
C6 C7 H7A 119.3
C8 C7 H7A 119.3
C9 C8 C7 120.0(3)
C9 C8 H8A 120.0
C7 C8 H8A 120.0
C10 C9 C8 120.0(3)
C10 C9 O12 124.7(4)
C8 C9 O12 115.3(4)
C9 C10 C11 119.2(4)
C9 C10 H10A 120.4
C11 C10 H10A 120.4
C6 C11 C10 122.0(4)
C6 C11 H11A 119.0
C10 C11 H11A 119.0
C9 O12 C13 118.2(3)
O12 C13 H13A 109.5
O12 C13 H13B 109.5
H13A C13 H13B 109.5
O12 C13 H13C 109.5
H13A C13 H13C 109.5
H13B C13 H13C 109.5
O15 C14 O16 126.5(3)
O15 C14 N3 123.4(3)
O16 C14 N3 110.0(3)
C14 O16 C17 120.9(3)
O16 C17 C19 110.5(3)
O16 C17 C18 102.4(3)
C19 C17 C18 111.1(3)
O16 C17 C20 107.9(3)
C19 C17 C20 113.3(4)
C18 C17 C20 111.0(3)
C17 C18 H18A 109.5
C17 C18 H18B 109.5
H18A C18 H18B 109.5
C17 C18 H18C 109.5
H18A C18 H18C 109.5
H18B C18 H18C 109.5
C17 C19 H19A 109.5
C17 C19 H19B 109.5
H19A C19 H19B 109.5
C17 C19 H19C 109.5
H19A C19 H19C 109.5
H19B C19 H19C 109.5
C17 C20 H20A 109.5
C17 C20 H20B 109.5
H20A C20 H20B 109.5
C17 C20 H20C 109.5
H20A C20 H20C 109.5
H20B C20 H20C 109.5
C26 C21 C22 118.7(3)
C26 C21 C4 118.5(3)
C22 C21 C4 122.6(3)
C21 C22 C23 120.6(4)
C21 C22 H22A 119.7
C23 C22 H22A 119.7
C24 C23 C22 120.4(4)
C24 C23 H23A 119.8
C22 C23 H23A 119.8
C25 C24 C23 118.0(3)
C25 C24 H24A 121.0
C23 C24 H24A 121.0
C24 C25 C26 122.3(3)
C24 C25 N27 119.2(3)
C26 C25 N27 118.5(3)
C25 C26 C21 119.9(3)
C25 C26 H26A 120.0
C21 C26 H26A 120.0
O29 N27 O28 124.0(4)
O29 N27 C25 118.1(3)
O28 N27 C25 117.9(4)
O31 C30 O32 124.7(4)
O31 C30 C5 126.1(4)
O32 C30 C5 109.3(4)
C30 O32 C33 117.2(5)
O32 C33 H33A 109.5
O32 C33 H33B 109.5
H33A C33 H33B 109.5
O32 C33 H33C 109.5
H33A C33 H33C 109.5
H33B C33 H33C 109.5

loop_
_geom_bond_atom_site_label_1
_geom_bond_atom_site_label_2
_geom_bond_distance
O1 C5 1.430(4)
O1 C2 1.437(4)
C2 N3 1.462(5)
C2 C6 1.519(4)
C2 H2A 0.9800
N3 C14 1.356(4)
N3 C4 1.466(4)
C4 C21 1.518(4)
C4 C5 1.529(5)
C4 H4A 0.9800
C5 C30 1.526(5)
C5 H5A 0.9800
C6 C7 1.381(4)
C6 C11 1.385(5)
C7 C8 1.389(5)
C7 H7A 0.9300
C8 C9 1.376(5)
C8 H8A 0.9300
C9 C10 1.372(5)
C9 O12 1.383(4)
C10 C11 1.391(5)
C10 H10A 0.9300
C11 H11A 0.9300
O12 C13 1.423(5)
C13 H13A 0.9600
C13 H13B 0.9600
C13 H13C 0.9600
C14 O15 1.212(4)
C14 O16 1.343(4)
O16 C17 1.483(4)
C17 C19 1.504(5)
C17 C18 1.506(5)
C17 C20 1.510(6)
C18 H18A 0.9600
C18 H18B 0.9600
C18 H18C 0.9600
C19 H19A 0.9600
C19 H19B 0.9600
C19 H19C 0.9600
C20 H20A 0.9600
C20 H20B 0.9600
C20 H20C 0.9600
C21 C26 1.377(4)
C21 C22 1.384(5)
C22 C23 1.390(5)
C22 H22A 0.9300
C23 C24 1.383(6)
C23 H23A 0.9300
C24 C25 1.368(5)
C24 H24A 0.9300
C25 C26 1.376(4)
C25 N27 1.474(5)
C26 H26A 0.9300
N27 O29 1.223(4)
N27 O28 1.224(4)
C30 O31 1.189(5)
C30 O32 1.313(5)
O32 C33 1.456(5)
C33 H33A 0.9600
C33 H33B 0.9600
C33 H33C 0.9600

loop_
_geom_hbond_atom_site_label_D
_geom_hbond_atom_site_label_H
_geom_hbond_atom_site_label_A
_geom_hbond_site_symmetry_A
_geom_hbond_distance_DH
_geom_hbond_distance_HA
_geom_hbond_distance_DA
_geom_hbond_angle_DHA
C2 H2A O15 1_565 0.98 2.50 3.400(4) 153
C5 H5A O28 2_655 0.98 2.59 3.387(4) 138
C26 H26A O1 1_545 0.93 2.59 3.252(4) 128

loop_
_geom_torsion_atom_site_label_1
_geom_torsion_atom_site_label_2
_geom_torsion_atom_site_label_3
_geom_torsion_atom_site_label_4
_geom_torsion
C5 O1 C2 N3 -34.8(3)
C5 O1 C2 C6 86.6(3)
O1 C2 N3 C14 -160.3(3)
C6 C2 N3 C14 80.0(4)
O1 C2 N3 C4 21.7(3)
C6 C2 N3 C4 -98.1(3)
C14 N3 C4 C21 60.8(4)
C2 N3 C4 C21 -121.0(3)
C14 N3 C4 C5 -179.3(3)
C2 N3 C4 C5 -1.1(3)
C2 O1 C5 C30 -89.2(3)
C2 O1 C5 C4 35.6(3)
N3 C4 C5 O1 -20.3(3)
C21 C4 C5 O1 100.9(3)
N3 C4 C5 C30 103.0(3)
C21 C4 C5 C30 -135.8(3)
O1 C2 C6 C7 -129.1(3)
N3 C2 C6 C7 -15.0(4)
O1 C2 C6 C11 52.5(4)
N3 C2 C6 C11 166.7(3)
C11 C6 C7 C8 -0.5(5)
C2 C6 C7 C8 -178.9(3)
C6 C7 C8 C9 0.7(5)
C7 C8 C9 C10 -1.2(5)
C7 C8 C9 O12 179.6(3)
C8 C9 C10 C11 1.5(5)
O12 C9 C10 C11 -179.3(3)
C7 C6 C11 C10 0.9(5)
C2 C6 C11 C10 179.3(3)
C9 C10 C11 C6 -1.4(5)
C10 C9 O12 C13 0.6(5)
C8 C9 O12 C13 179.8(3)
C2 N3 C14 O15 -170.7(3)
C4 N3 C14 O15 7.2(5)
C2 N3 C14 O16 9.3(4)
C4 N3 C14 O16 -172.8(3)
O15 C14 O16 C17 7.2(5)
N3 C14 O16 C17 -172.8(2)
C14 O16 C17 C19 -60.6(4)
C14 O16 C17 C18 -179.0(3)
C14 O16 C17 C20 63.8(4)
N3 C4 C21 C26 -152.8(3)
C5 C4 C21 C26 93.8(4)
N3 C4 C21 C22 31.9(4)
C5 C4 C21 C22 -81.6(4)
C26 C21 C22 C23 -1.4(5)
C4 C21 C22 C23 174.0(3)
C21 C22 C23 C24 0.1(6)
C22 C23 C24 C25 0.5(6)
C23 C24 C25 C26 0.1(5)
C23 C24 C25 N27 179.4(3)
C24 C25 C26 C21 -1.4(5)
N27 C25 C26 C21 179.3(3)
C22 C21 C26 C25 2.0(4)
C4 C21 C26 C25 -173.6(3)
C24 C25 N27 O29 -165.8(3)
C26 C25 N27 O29 13.5(5)
C24 C25 N27 O28 15.7(5)
C26 C25 N27 O28 -164.9(3)
O1 C5 C30 O31 122.5(4)
C4 C5 C30 O31 2.5(5)
O1 C5 C30 O32 -57.8(4)
C4 C5 C30 O32 -177.8(3)
O31 C30 O32 C33 -4.6(6)
C5 C30 O32 C33 175.7(4)
